data_1558867
_publ_author_name 'Jiangwei Li, Takeshi Inoshita, Tianping Ying, Atsushi Ooishi, Junghwan Kim, Hideo Hosono'
_publ_section_title
;
 A Highly Efficient and Stable Blue-Emitting Cs5Cu3Cl6I2 with a 1D Chain
 Structure
;
_journal_name_full 'Advanced Materials'
_journal_page_first 2002945
_journal_year 2020
_chemical_formula_moiety '0.5(Cl12 Cu6 I4), 5(Cs)'
_chemical_formula_sum 'Cl6 Cs5 Cu3 I2'
_chemical_formula_weight 1321.67
_space_group_crystal_system orthorhombic
_space_group_IT_number 63
_space_group_name_Hall '-C 2c 2'
_space_group_name_H-M_alt 'C m c m'
_atom_sites_solution_hydrogens .
_atom_sites_solution_primary direct
_audit_contact_author_name
;
;
_audit_creation_date 2019-10-15
_audit_creation_method
;
Olex2 1.2
(compiled 2018.05.29 svn.r3508 for OlexSys, GUI svn.r5506)
;
_cell_angle_alpha 90
_cell_angle_beta 90
_cell_angle_gamma 90
_cell_formula_units_Z 4
_cell_length_a 16.896(3)
_cell_length_b 9.1399(18)
_cell_length_c 14.033(3)
_cell_measurement_reflns_used 1332
_cell_measurement_temperature 300
_cell_measurement_theta_max 27.482
_cell_measurement_theta_min 3.775
_cell_volume 2167.1(7)
_computing_molecular_graphics 'Olex2 (Dolomanov et al., 2009)'
_computing_publication_material 'Olex2 (Dolomanov et al., 2009)'
_computing_structure_refinement 'XL (Sheldrick, 2008)'
_computing_structure_solution 'XS (Sheldrick, 2008)'
_diffrn_ambient_temperature 300
_diffrn_detector 'Image Plate'
_diffrn_detector_type 'Rigaku IP'
_diffrn_measured_fraction_theta_full 0.996
_diffrn_measured_fraction_theta_max 0.997
_diffrn_measurement_device 'four-circle diffractometer'
_diffrn_measurement_device_type 'Rigaku R-AXIS RAPID imaging-plate'
_diffrn_measurement_method '\w scans'
_diffrn_radiation_monochromator graphite
_diffrn_radiation_probe x-ray
_diffrn_radiation_type MoK\a
_diffrn_radiation_wavelength 0.71073
_diffrn_reflns_av_R_equivalents 0.0365
_diffrn_reflns_av_unetI/netI 0.0133
_diffrn_reflns_Laue_measured_fraction_full 0.996
_diffrn_reflns_Laue_measured_fraction_max 0.997
_diffrn_reflns_limit_h_max 19
_diffrn_reflns_limit_h_min -21
_diffrn_reflns_limit_k_max 11
_diffrn_reflns_limit_k_min -10
_diffrn_reflns_limit_l_max 18
_diffrn_reflns_limit_l_min -18
_diffrn_reflns_number 14840
_diffrn_reflns_point_group_measured_fraction_full 0.996
_diffrn_reflns_point_group_measured_fraction_max 0.997
_diffrn_reflns_theta_full 25.242
_diffrn_reflns_theta_max 27.482
_diffrn_reflns_theta_min 3.775
_diffrn_source 'sealed X-ray tube'
_diffrn_source_target Mo
_diffrn_standards_number 0
_exptl_absorpt_coefficient_mu 14.760
_exptl_absorpt_correction_T_max 0.320
_exptl_absorpt_correction_T_min 0.216
_exptl_absorpt_correction_type multi-scan
_exptl_absorpt_process_details '(NUMABS; RIGAKU, 1995)'
_exptl_crystal_colour colourless
_exptl_crystal_colour_lustre .
_exptl_crystal_colour_modifier .
_exptl_crystal_colour_primary colourless
_exptl_crystal_density_diffrn 4.051
_exptl_crystal_description block
_exptl_crystal_F_000 2280
_exptl_crystal_size_max 0.15
_exptl_crystal_size_mid 0.1
_exptl_crystal_size_min 0.1
_refine_diff_density_max 1.813
_refine_diff_density_min -1.345
_refine_diff_density_rms 0.207
_refine_ls_extinction_coef 0.00179(6)
_refine_ls_extinction_expression Fc^*^=kFc[1+0.001xFc^2^\l^3^/sin(2\q)]^-1/4^
_refine_ls_extinction_method 'SHELXL-2014/7 (Sheldrick 2014'
_refine_ls_goodness_of_fit_ref 1.245
_refine_ls_hydrogen_treatment undef
_refine_ls_matrix_type full
_refine_ls_number_parameters 47
_refine_ls_number_reflns 1332
_refine_ls_number_restraints 0
_refine_ls_restrained_S_all 1.245
_refine_ls_R_factor_all 0.0289
_refine_ls_R_factor_gt 0.0278
_refine_ls_shift/su_max 0.000
_refine_ls_shift/su_mean 0.000
_refine_ls_structure_factor_coef Fsqd
_refine_ls_weighting_details 'w=1/[\s^2^(Fo^2^)+(0.0237P)^2^+26.8527P] where P=(Fo^2^+2Fc^2^)/3'
_refine_ls_weighting_scheme calc
_refine_ls_wR_factor_gt 0.0656
_refine_ls_wR_factor_ref 0.0662
_reflns_Friedel_coverage 0.000
_reflns_Friedel_fraction_full .
_reflns_Friedel_fraction_max .
_reflns_number_gt 1298
_reflns_number_total 1332
_reflns_threshold_expression 'I > 2\s(I)'
_cod_data_source_file Cs5Cu3Cl6I2.cif
_cod_data_source_block cu538-2
_cod_original_cell_volume 2167.1(8)
_cod_database_code 1558867
_shelx_shelxl_version_number 2014/7
_shelx_space_group_comment
;
The symmetry employed for this shelxl refinement is uniquely defined
by the following loop, which should always be used as a source of
symmetry information in preference to the above space-group names.
They are only intended as comments.
;
_olex2_refinement_description
;
1. Others
 Fixed Sof: Cs2(0.5) Cs1(0.25) Cs3(0.5)
;
_olex2_submission_special_instructions 'No special instructions were received'

loop_
_space_group_symop_operation_xyz
'x, y, z'
'-x, -y, z+1/2'
'x, -y, -z'
'-x, y, -z+1/2'
'x+1/2, y+1/2, z'
'-x+1/2, -y+1/2, z+1/2'
'x+1/2, -y+1/2, -z'
'-x+1/2, y+1/2, -z+1/2'
'-x, -y, -z'
'x, y, -z-1/2'
'-x, y, z'
'x, -y, z-1/2'
'-x+1/2, -y+1/2, -z'
'x+1/2, y+1/2, -z-1/2'
'-x+1/2, y+1/2, z'
'x+1/2, -y+1/2, z-1/2'

loop_
_atom_site_label
_atom_site_type_symbol
_atom_site_fract_x
_atom_site_fract_y
_atom_site_fract_z
_atom_site_U_iso_or_equiv
_atom_site_adp_type
_atom_site_occupancy
_atom_site_site_symmetry_order
_atom_site_calc_flag
_atom_site_refinement_flags_posn
_atom_site_refinement_flags_adp
_atom_site_refinement_flags_occupancy
_atom_site_disorder_assembly
_atom_site_disorder_group
I1 I 0.5000 0.18347(6) 0.40780(4) 0.02836(16) Uani 1 2 d S T P . .
Cs2 Cs 0.29843(3) 0.15416(5) 0.2500 0.02833(15) Uani 1 2 d . . . . .
Cs1 Cs 0.5000 0.18934(8) 0.7500 0.03436(19) Uani 1 4 d . . . . .
Cs3 Cs 0.65068(3) 0.5000 0.5000 0.03234(16) Uani 1 2 d . . . . .
Cu1 Cu 0.5000 0.3616(2) 0.2500 0.0473(4) Uani 1 4 d S T P . .
Cu2 Cu 0.39554(8) 0.0000 0.5000 0.0493(3) Uani 1 2 d S T P . .
Cl2 Cl 0.32565(9) 0.14563(15) 0.60151(10) 0.0317(3) Uani 1 1 d . . . . .
Cl1 Cl 0.38539(10) 0.49212(19) 0.2500 0.0272(4) Uani 1 2 d S T P . .

loop_
_atom_site_aniso_label
_atom_site_aniso_U_11
_atom_site_aniso_U_22
_atom_site_aniso_U_33
_atom_site_aniso_U_23
_atom_site_aniso_U_13
_atom_site_aniso_U_12
I1 0.0235(2) 0.0298(3) 0.0318(3) 0.00927(19) 0.000 0.000
Cs2 0.0232(2) 0.0228(2) 0.0390(3) 0.000 0.000 -0.00130(16)
Cs1 0.0266(3) 0.0271(4) 0.0494(4) 0.000 0.000 0.000
Cs3 0.0351(3) 0.0333(3) 0.0286(3) 0.00096(18) 0.000 0.000
Cu1 0.0223(7) 0.0424(9) 0.0773(13) 0.000 0.000 0.000
Cu2 0.0514(7) 0.0525(7) 0.0441(7) -0.0190(5) 0.000 0.000
Cl2 0.0336(7) 0.0297(6) 0.0318(6) -0.0039(5) 0.0053(5) 0.0016(5)
Cl1 0.0219(8) 0.0237(8) 0.0359(9) 0.000 0.000 0.0029(6)

loop_
_atom_type_symbol
_atom_type_description
_atom_type_scat_dispersion_real
_atom_type_scat_dispersion_imag
_atom_type_scat_source
Cl Cl 0.1484 0.1585 'International Tables Vol C Tables 4.2.6.8 and 6.1.1.4'
Cs Cs -0.3680 2.1192 'International Tables Vol C Tables 4.2.6.8 and 6.1.1.4'
Cu Cu 0.3201 1.2651 'International Tables Vol C Tables 4.2.6.8 and 6.1.1.4'
I I -0.4742 1.8119 'International Tables Vol C Tables 4.2.6.8 and 6.1.1.4'

loop_
_geom_angle_atom_site_label_1
_geom_angle_atom_site_label_2
_geom_angle_atom_site_label_3
_geom_angle
_geom_angle_site_symmetry_1
_geom_angle_site_symmetry_3
Cu1 I1 Cu2 137.59(3) . .
Cu1 I1 Cu2 137.59(3) . 9_656
Cu2 I1 Cu2 79.61(5) . 9_656
I1 Cu1 I1 107.36(7) 10_556 .
Cl1 Cu1 I1 108.10(3) 11_655 .
Cl1 Cu1 I1 108.10(3) 11_655 10_556
Cl1 Cu1 I1 108.10(3) . 10_556
Cl1 Cu1 I1 108.10(3) . .
Cl1 Cu1 Cl1 116.72(12) 11_655 .
I1 Cu2 I1 100.39(5) . 9_656
Cl2 Cu2 I1 105.65(4) . .
Cl2 Cu2 I1 105.65(4) 3_556 9_656
Cl2 Cu2 I1 113.17(4) . 9_656
Cl2 Cu2 I1 113.17(4) 3_556 .
Cl2 Cu2 Cl2 117.60(10) 3_556 .

loop_
_geom_bond_atom_site_label_1
_geom_bond_atom_site_label_2
_geom_bond_distance
_geom_bond_site_symmetry_2
I1 Cu1 2.7485(12) .
I1 Cu2 2.7570(10) .
I1 Cu2 2.7570(10) 9_656
Cu1 I1 2.7484(12) 10_556
Cu1 Cl1 2.275(2) .
Cu1 Cl1 2.275(2) 11_655
Cu2 I1 2.7570(10) 9_656
Cu2 Cl2 2.2793(15) .
Cu2 Cl2 2.2793(15) 3_556
